data_7710990
loop_
_publ_author_name
'xu, qingdou'
'Chen, Zeng'
'Su, Shaodong'
'He, Yong'
'Liu, Yang'
'Hu, Shengmin'
'Wu, Xintao'
'Sheng, Tianlu'

_publ_section_title
;
 The investigation on electron transfer properties between metal centers
 in binuclear and trinuclear cyanido-bridged mixed valence complexes with
 cis/trans-configuration
;
_journal_name_full 'Dalton Transactions'
_journal_paper_doi 10.1039/D2DT01313D
_journal_year 2022
_chemical_formula_moiety 'C88 H82 Fe2 N6 P4 Ru, 4(F6 P), 2(C2 H3 N)'
_chemical_formula_sum 'C92 H88 F24 Fe2 N8 P8 Ru'
_chemical_formula_weight 2222.23
_space_group_crystal_system triclinic
_space_group_IT_number 2
_space_group_name_Hall '-P 1'
_space_group_name_H-M_alt 'P -1'
_atom_sites_solution_hydrogens geom
_atom_sites_solution_primary iterative
_audit_creation_date 2022-04-13
_audit_creation_method
;
Olex2 1.2
(compiled 2018.05.29 svn.r3508 for OlexSys, GUI svn.r5506)
;
_audit_update_record
;
2022-04-24 deposited with the CCDC.	2022-08-16 downloaded from the CCDC.
;
_cell_angle_alpha 73.893(6)
_cell_angle_beta 85.450(7)
_cell_angle_gamma 87.854(8)
_cell_formula_units_Z 2
_cell_length_a 14.555(3)
_cell_length_b 16.261(3)
_cell_length_c 24.871(5)
_cell_measurement_reflns_used 21070
_cell_measurement_temperature 293(2)
_cell_measurement_theta_max 33.4568
_cell_measurement_theta_min 1.8419
_cell_volume 5636.8(19)
_computing_molecular_graphics 'Olex2 (Dolomanov et al., 2009)'
_computing_publication_material 'Olex2 (Dolomanov et al., 2009)'
_computing_structure_refinement 'XL (Sheldrick, 2008)'
_computing_structure_solution 'olex2.solve (Bourhis et al., 2015)'
_diffrn_ambient_temperature 293(2)
_diffrn_measured_fraction_theta_full 0.997
_diffrn_measured_fraction_theta_max 0.998
_diffrn_measurement_device_type 'Bruker P4'
_diffrn_measurement_method '\w scans'
_diffrn_radiation_monochromator graphite
_diffrn_radiation_type MoK\a
_diffrn_radiation_wavelength 0.71073
_diffrn_reflns_av_R_equivalents 0.0483
_diffrn_reflns_av_unetI/netI 0.0449
_diffrn_reflns_Laue_measured_fraction_full 0.997
_diffrn_reflns_Laue_measured_fraction_max 0.998
_diffrn_reflns_limit_h_max 18
_diffrn_reflns_limit_h_min -18
_diffrn_reflns_limit_k_max 21
_diffrn_reflns_limit_k_min -21
_diffrn_reflns_limit_l_max 32
_diffrn_reflns_limit_l_min -32
_diffrn_reflns_number 87619
_diffrn_reflns_point_group_measured_fraction_full 0.997
_diffrn_reflns_point_group_measured_fraction_max 0.998
_diffrn_reflns_theta_full 25.242
_diffrn_reflns_theta_max 27.483
_diffrn_reflns_theta_min 1.347
_exptl_absorpt_coefficient_mu 0.582
_exptl_absorpt_correction_type none
_exptl_crystal_colour 'Dark green'
_exptl_crystal_density_diffrn 1.309
_exptl_crystal_description Rodlike
_exptl_crystal_F_000 2256
_exptl_crystal_size_max 0.397
_exptl_crystal_size_mid 0.112
_exptl_crystal_size_min 0.107
_refine_diff_density_max 1.092
_refine_diff_density_min -0.458
_refine_diff_density_rms 0.068
_refine_ls_extinction_method none
_refine_ls_goodness_of_fit_ref 1.063
_refine_ls_hydrogen_treatment constr
_refine_ls_matrix_type full
_refine_ls_number_parameters 1258
_refine_ls_number_reflns 25780
_refine_ls_number_restraints 8
_refine_ls_restrained_S_all 1.064
_refine_ls_R_factor_all 0.0737
_refine_ls_R_factor_gt 0.0625
_refine_ls_shift/su_max 0.002
_refine_ls_shift/su_mean 0.000
_refine_ls_structure_factor_coef Fsqd
_refine_ls_weighting_details 'w=1/[\s^2^(Fo^2^)+(0.0922P)^2^+2.7583P] where P=(Fo^2^+2Fc^2^)/3'
_refine_ls_weighting_scheme calc
_refine_ls_wR_factor_gt 0.1674
_refine_ls_wR_factor_ref 0.1794
_reflns_Friedel_coverage 0.000
_reflns_number_gt 21229
_reflns_number_total 25780
_reflns_threshold_expression 'I > 2\s(I)'
_cod_data_source_file d2dt01313d2.cif
_cod_data_source_block a_sqd_CCDC1
_cod_original_cell_volume 5636.7(18)
_cod_database_code 7710990
_shelx_shelxl_version_number 2014/7
_shelx_space_group_comment
;
The symmetry employed for this shelxl refinement is uniquely defined
by the following loop, which should always be used as a source of
symmetry information in preference to the above space-group names.
They are only intended as comments.
;
_olex2_refinement_description
;
1. Fixed Uiso
 At 1.2 times of:
  All C(H) groups, All C(H,H) groups
 At 1.5 times of:
  All C(H,H,H) groups
2. Rigid bond restraints
 P8, F27
 with sigma for 1-2 distances of 0.01 and sigma for 1-3 distances of 0.02
 C64, C69
 with sigma for 1-2 distances of 0.01 and sigma for 1-3 distances of 0.02
3. Uiso/Uaniso restraints and constraints
: with sigma of 0.01 and sigma for terminal atoms of 0.02
Uanis(F27) \\sim Ueq: with sigma of 0.01 and sigma for terminal atoms of 0.02
4. Others
 Fixed Sof: F26(0.75) F20(0.75) F24(0.75) F22(0.75) F21(0.25) F23(0.25)
 F27(0.25) F25(0.25)
5.a Secondary CH2 refined with riding coordinates:
 C88(H88a,H88b), C87(H87a,H87b), C56(H56a,H56b), C57(H57a,H57b)
5.b Aromatic/amide H refined with riding coordinates:
 C52(H52), C83(H83), C54(H54), C53(H53), C82(H82), C55(H55), C86(H86),
 C75(H75), C85(H85), C74(H74), C66(H66), C84(H84), C65(H65), C51(H51), C69(H69),
  C64(H64), C17(H17), C80(H80), C5(H5), C68(H68), C40(H40), C15(H15), C60(H60),
 C62(H62), C41(H41), C70(H70), C10(H10), C72(H72), C81(H81), C24(H24), C59(H59),
  C12(H12), C43(H43), C39(H39), C37(H37), C35(H35), C7(H7), C29(H29), C3(H3),
 C50(H50), C9(H9), C31(H31), C19(H19), C27(H27), C34(H34), C44(H44), C47(H47),
 C28(H28), C45(H45), C22(H22), C78(H78), C32(H32), C58(H58), C71(H71), C63(H63),
  C76(H76), C33(H33), C77(H77), C21(H21), C49(H49), C46(H46), C38(H38)
5.c Idealised Me refined as rotating group:
 C20(H20a,H20b,H20c), C8(H8a,H8b,H8c), C14(H14a,H14b,H14c), C26(H26a,H26b,
 H26c), C89(H89a,H89b,H89c), C91(H91a,H91b,H91c)
;
_platon_squeeze_void_probe_radius 1.20
_olex2_submission_special_instructions 'No special instructions were received'

loop_
_space_group_symop_operation_xyz
'x, y, z'
'-x, -y, -z'

loop_
_atom_site_label
_atom_site_type_symbol
_atom_site_fract_x
_atom_site_fract_y
_atom_site_fract_z
_atom_site_U_iso_or_equiv
_atom_site_adp_type
_atom_site_occupancy
_atom_site_site_symmetry_order
_atom_site_calc_flag
_atom_site_refinement_flags_posn
_atom_site_refinement_flags_adp
_atom_site_refinement_flags_occupancy
_atom_site_disorder_assembly
_atom_site_disorder_group
Ru1 Ru 0.33689(2) 0.47933(2) 0.77470(2) 0.04875(8) Uani 1 1 d . . . . .
Fe2 Fe 0.08705(3) 0.35689(3) 0.92632(2) 0.04509(10) Uani 1 1 d . . . . .
Fe1 Fe 0.54512(3) 0.59689(3) 0.60171(2) 0.04840(11) Uani 1 1 d . . . . .
P4 P 0.03569(6) 0.28800(5) 0.86658(3) 0.05036(17) Uani 1 1 d . . . . .
P3 P 0.15216(5) 0.22715(5) 0.96510(3) 0.05019(17) Uani 1 1 d . . . . .
P1 P 0.67358(6) 0.57784(6) 0.65014(3) 0.05562(19) Uani 1 1 d . . . . .
P2 P 0.55711(7) 0.73665(6) 0.60029(4) 0.0608(2) Uani 1 1 d . . . . .
N5 N 0.43020(17) 0.51688(18) 0.82174(10) 0.0537(6) Uani 1 1 d . . . . .
C2 C 0.2443(2) 0.42621(19) 0.83872(12) 0.0485(6) Uani 1 1 d . . . . .
N2 N 0.18815(17) 0.39579(16) 0.87338(10) 0.0507(5) Uani 1 1 d . . . . .
N1 N 0.47367(18) 0.56492(17) 0.67061(10) 0.0530(6) Uani 1 1 d . . . . .
C1 C 0.4250(2) 0.5325(2) 0.70913(12) 0.0510(6) Uani 1 1 d . . . . .
C52 C 0.4441(3) 0.5739(3) 0.54963(15) 0.0681(9) Uani 1 1 d . . . . .
H52 H 0.3810 0.5837 0.5544 0.082 Uiso 1 1 calc R . . . .
N3 N 0.24727(18) 0.58460(17) 0.75986(11) 0.0548(6) Uani 1 1 d . . . . .
C83 C 0.0353(3) 0.4810(2) 0.92877(16) 0.0646(9) Uani 1 1 d . . . . .
H83 H 0.0420 0.5305 0.8992 0.077 Uiso 1 1 calc R . . . .
N4 N 0.25746(19) 0.45985(19) 0.71083(11) 0.0581(6) Uani 1 1 d . . . . .
C67 C 0.0882(2) 0.1617(2) 1.02699(15) 0.0609(8) Uani 1 1 d . . . . .
C54 C 0.5958(3) 0.5936(3) 0.52193(13) 0.0715(10) Uani 1 1 d . . . . .
H54 H 0.6511 0.6189 0.5055 0.086 Uiso 1 1 calc R . . . .
C53 C 0.5073(3) 0.6328(3) 0.51786(14) 0.0730(10) Uani 1 1 d . . . . .
H53 H 0.4938 0.6885 0.4974 0.088 Uiso 1 1 calc R . . . .
N6 N 0.41530(19) 0.36551(18) 0.80584(11) 0.0590(6) Uani 1 1 d . . . . .
C82 C 0.0960(3) 0.4518(2) 0.97049(18) 0.0688(10) Uani 1 1 d . . . . .
H82 H 0.1498 0.4788 0.9736 0.083 Uiso 1 1 calc R . . . .
C73 C -0.0647(2) 0.2188(2) 0.88754(14) 0.0540(7) Uani 1 1 d . . . . .
C55 C 0.5841(3) 0.5085(3) 0.55579(15) 0.0692(9) Uani 1 1 d . . . . .
H55 H 0.6304 0.4671 0.5648 0.083 Uiso 1 1 calc R . . . .
C88 C 0.1330(2) 0.2175(2) 0.85659(15) 0.0604(8) Uani 1 1 d . . . . .
H88A H 0.1155 0.1806 0.8345 0.072 Uiso 1 1 calc R . . . .
H88B H 0.1847 0.2515 0.8365 0.072 Uiso 1 1 calc R . . . .
C86 C 0.0629(3) 0.3751(2) 1.00722(15) 0.0644(8) Uani 1 1 d . . . . .
H86 H 0.0902 0.3424 1.0390 0.077 Uiso 1 1 calc R . . . .
C75 C -0.2185(3) 0.1919(3) 0.9315(2) 0.0800(11) Uani 1 1 d . . . . .
H75 H -0.2697 0.2090 0.9508 0.096 Uiso 1 1 calc R . . . .
C85 C -0.0205(2) 0.3565(2) 0.98681(13) 0.0555(7) Uani 1 1 d . . . . .
H85 H -0.0570 0.3088 1.0025 0.067 Uiso 1 1 calc R . . . .
C74 C -0.1423(2) 0.2442(2) 0.91562(16) 0.0632(8) Uani 1 1 d . . . . .
H74 H -0.1431 0.2967 0.9238 0.076 Uiso 1 1 calc R . . . .
C66 C 0.1106(3) 0.1614(2) 1.08013(17) 0.0768(11) Uani 1 1 d . . . . .
H66 H 0.1628 0.1897 1.0843 0.092 Uiso 1 1 calc R . . . .
C6 C 0.1956(3) 0.5962(3) 0.71539(16) 0.0692(9) Uani 1 1 d . . . . .
C84 C -0.0381(2) 0.4237(2) 0.93830(15) 0.0592(8) Uani 1 1 d . . . . .
H84 H -0.0886 0.4289 0.9168 0.071 Uiso 1 1 calc R . . . .
C87 C 0.1606(3) 0.1632(2) 0.91372(16) 0.0677(9) Uani 1 1 d . . . . .
H87A H 0.2233 0.1421 0.9101 0.081 Uiso 1 1 calc R . . . .
H87B H 0.1205 0.1143 0.9270 0.081 Uiso 1 1 calc R . . . .
C65 C 0.0556(4) 0.1192(3) 1.1271(2) 0.0976(16) Uani 1 1 d . . . . .
H65 H 0.0709 0.1200 1.1626 0.117 Uiso 1 1 calc R . . . .
C51 C 0.4906(3) 0.4977(2) 0.57329(15) 0.0670(9) Uani 1 1 d . . . . .
H51 H 0.4641 0.4482 0.5967 0.080 Uiso 1 1 calc R . . . .
C11 C 0.2111(3) 0.5322(3) 0.68382(15) 0.0658(8) Uani 1 1 d . . . . .
C69 C -0.0439(3) 0.0762(3) 1.0700(3) 0.1039(17) Uani 1 1 d . U . . .
H69 H -0.0962 0.0472 1.0668 0.125 Uiso 1 1 calc R . . . .
C64 C -0.0201(4) 0.0768(3) 1.1220(3) 0.1050(18) Uani 1 1 d . U . . .
H64 H -0.0560 0.0481 1.1539 0.126 Uiso 1 1 calc R . . . .
C17 C 0.4480(2) 0.5994(2) 0.81742(14) 0.0619(8) Uani 1 1 d . . . . .
H17 H 0.4104 0.6414 0.7960 0.074 Uiso 1 1 calc R . . . .
C61 C 0.2689(2) 0.2311(2) 0.98599(14) 0.0607(8) Uani 1 1 d . . . . .
C42 C 0.5904(3) 0.8113(2) 0.53210(16) 0.0708(9) Uani 1 1 d . . . . .
C80 C -0.0043(3) 0.4400(3) 0.78533(17) 0.0771(10) Uani 1 1 d . . . . .
H80 H -0.0011 0.4672 0.8134 0.092 Uiso 1 1 calc R . . . .
C79 C 0.0136(2) 0.3538(2) 0.79667(14) 0.0597(7) Uani 1 1 d . . . . .
C4 C 0.1628(3) 0.6992(3) 0.78623(19) 0.0751(10) Uani 1 1 d . . . . .
C5 C 0.2292(2) 0.6341(2) 0.79474(15) 0.0612(8) Uani 1 1 d . . . . .
H5 H 0.2628 0.6243 0.8262 0.073 Uiso 1 1 calc R . . . .
C68 C 0.0093(3) 0.1187(2) 1.0215(2) 0.0794(11) Uani 1 1 d . . . . .
H68 H -0.0074 0.1183 0.9862 0.095 Uiso 1 1 calc R . . . .
C56 C 0.6650(3) 0.6607(3) 0.68733(16) 0.0779(11) Uani 1 1 d . . . . .
H56A H 0.6153 0.6478 0.7166 0.093 Uiso 1 1 calc R . . . .
H56B H 0.7220 0.6626 0.7046 0.093 Uiso 1 1 calc R . . . .
C16 C 0.5180(3) 0.6254(3) 0.84263(18) 0.0753(10) Uani 1 1 d . . . . .
C23 C 0.4723(3) 0.3698(3) 0.84623(14) 0.0672(9) Uani 1 1 d . . . . .
C40 C 0.7025(4) 0.8516(3) 0.4540(2) 0.1081(18) Uani 1 1 d . . . . .
H40 H 0.7596 0.8430 0.4366 0.130 Uiso 1 1 calc R . . . .
C15 C 0.5720(3) 0.5616(4) 0.8756(2) 0.0941(14) Uani 1 1 d . . . . .
H15 H 0.6183 0.5758 0.8949 0.113 Uiso 1 1 calc R . . . .
C60 C 0.3066(3) 0.3066(3) 0.98842(16) 0.0689(9) Uani 1 1 d . . . . .
H60 H 0.2728 0.3575 0.9781 0.083 Uiso 1 1 calc R . . . .
C57 C 0.6464(3) 0.7466(3) 0.64576(19) 0.0817(11) Uani 1 1 d . . . . .
H57A H 0.7027 0.7669 0.6231 0.098 Uiso 1 1 calc R . . . .
H57B H 0.6267 0.7881 0.6659 0.098 Uiso 1 1 calc R . . . .
C18 C 0.4861(3) 0.4559(3) 0.85086(15) 0.0658(9) Uani 1 1 d . . . . .
C62 C 0.3206(3) 0.1548(3) 1.00110(19) 0.0796(11) Uani 1 1 d . . . . .
H62 H 0.2960 0.1038 0.9993 0.096 Uiso 1 1 calc R . . . .
C41 C 0.6756(3) 0.7991(3) 0.5056(2) 0.0900(13) Uani 1 1 d . . . . .
H41 H 0.7145 0.7548 0.5232 0.108 Uiso 1 1 calc R . . . .
C13 C 0.2283(3) 0.3980(3) 0.63548(17) 0.0794(11) Uani 1 1 d . . . . .
C70 C -0.2184(3) 0.1153(3) 0.9190(2) 0.0877(13) Uani 1 1 d . . . . .
H70 H -0.2696 0.0804 0.9298 0.105 Uiso 1 1 calc R . . . .
C36 C 0.7856(3) 0.5904(3) 0.60965(16) 0.0753(11) Uani 1 1 d . . . . .
C10 C 0.1787(3) 0.5417(3) 0.63145(18) 0.0882(13) Uani 1 1 d . . . . .
H10 H 0.1512 0.5929 0.6124 0.106 Uiso 1 1 calc R . . . .
C72 C -0.0664(3) 0.1417(3) 0.8744(2) 0.0840(12) Uani 1 1 d . . . . .
H72 H -0.0160 0.1242 0.8547 0.101 Uiso 1 1 calc R . . . .
C81 C -0.0270(4) 0.4869(4) 0.7326(2) 0.0989(15) Uani 1 1 d . . . . .
H81 H -0.0403 0.5451 0.7255 0.119 Uiso 1 1 calc R . . . .
C24 C 0.4035(3) 0.2885(3) 0.79880(19) 0.0797(11) Uani 1 1 d . . . . .
H24 H 0.3651 0.2852 0.7714 0.096 Uiso 1 1 calc R . . . .
C59 C 0.3946(3) 0.3069(4) 1.0062(2) 0.0901(13) Uani 1 1 d . . . . .
H59 H 0.4193 0.3579 1.0079 0.108 Uiso 1 1 calc R . . . .
C12 C 0.2629(3) 0.3951(3) 0.68669(15) 0.0727(10) Uani 1 1 d . . . . .
H12 H 0.2918 0.3447 0.7056 0.087 Uiso 1 1 calc R . . . .
C43 C 0.5330(4) 0.8761(3) 0.5053(2) 0.0911(13) Uani 1 1 d . . . . .
H43 H 0.4753 0.8840 0.5222 0.109 Uiso 1 1 calc R . . . .
C39 C 0.6455(5) 0.9166(4) 0.4279(2) 0.120(2) Uani 1 1 d . . . . .
H39 H 0.6643 0.9522 0.3928 0.143 Uiso 1 1 calc R . . . .
C37 C 0.8456(3) 0.6546(4) 0.6109(3) 0.1116(19) Uani 1 1 d . . . . .
H37 H 0.8319 0.6902 0.6341 0.134 Uiso 1 1 calc R . . . .
C35 C 0.8110(3) 0.5345(4) 0.5781(2) 0.1033(18) Uani 1 1 d . . . . .
H35 H 0.7725 0.4897 0.5790 0.124 Uiso 1 1 calc R . . . .
C7 C 0.1293(3) 0.6609(3) 0.7043(2) 0.0928(14) Uani 1 1 d . . . . .
H7 H 0.0957 0.6698 0.6729 0.111 Uiso 1 1 calc R . . . .
C30 C 0.6833(2) 0.4767(2) 0.70359(14) 0.0621(8) Uani 1 1 d . . . . .
C20 C 0.5346(3) 0.7201(3) 0.8339(2) 0.0943(14) Uani 1 1 d . . . . .
H20A H 0.5811 0.7394 0.8038 0.141 Uiso 1 1 calc GR . . . .
H20B H 0.5548 0.7289 0.8676 0.141 Uiso 1 1 calc GR . . . .
H20C H 0.4784 0.7519 0.8246 0.141 Uiso 1 1 calc GR . . . .
C8 C 0.1457(4) 0.7526(3) 0.8268(3) 0.1008(16) Uani 1 1 d . . . . .
H8A H 0.0834 0.7452 0.8429 0.151 Uiso 1 1 calc GR U . . .
H8B H 0.1552 0.8118 0.8073 0.151 Uiso 1 1 calc GR . . . .
H8C H 0.1875 0.7349 0.8560 0.151 Uiso 1 1 calc GR . . . .
C29 C 0.6446(4) 0.4041(3) 0.6995(2) 0.0965(15) Uani 1 1 d . . . . .
H29 H 0.6097 0.4062 0.6694 0.116 Uiso 1 1 calc R . . . .
C3 C 0.1132(3) 0.7122(3) 0.7400(2) 0.0956(14) Uani 1 1 d . . . . .
H3 H 0.0687 0.7556 0.7326 0.115 Uiso 1 1 calc R . . . .
C50 C 0.2876(4) 0.8044(4) 0.6187(4) 0.133(2) Uani 1 1 d . . . . .
H50 H 0.2336 0.7980 0.6027 0.160 Uiso 1 1 calc R . . . .
C9 C 0.1880(4) 0.4739(4) 0.60808(18) 0.0951(15) Uani 1 1 d . . . . .
H9 H 0.1665 0.4799 0.5730 0.114 Uiso 1 1 calc R . . . .
C31 C 0.7311(4) 0.4725(3) 0.75006(19) 0.0945(14) Uani 1 1 d . . . . .
H31 H 0.7558 0.5222 0.7542 0.113 Uiso 1 1 calc R . . . .
C19 C 0.5564(3) 0.4777(4) 0.8791(2) 0.0936(14) Uani 1 1 d . . . . .
H19 H 0.5929 0.4348 0.9006 0.112 Uiso 1 1 calc R . . . .
C27 C 0.7082(4) 0.3237(4) 0.7838(2) 0.1019(16) Uani 1 1 d . . . . .
H27 H 0.7199 0.2716 0.8096 0.122 Uiso 1 1 calc R . . . .
C34 C 0.8935(4) 0.5446(7) 0.5449(2) 0.151(3) Uani 1 1 d . . . . .
H34 H 0.9095 0.5065 0.5238 0.181 Uiso 1 1 calc R . . . .
C44 C 0.5606(5) 0.9301(3) 0.4530(2) 0.1136(19) Uani 1 1 d . . . . .
H44 H 0.5222 0.9747 0.4352 0.136 Uiso 1 1 calc R . . . .
C47 C 0.4470(5) 0.8254(3) 0.6640(2) 0.1067(17) Uani 1 1 d . . . . .
H47 H 0.5005 0.8341 0.6797 0.128 Uiso 1 1 calc R . . . .
C25 C 0.4438(4) 0.2128(3) 0.8289(2) 0.0948(14) Uani 1 1 d . . . . .
C28 C 0.6565(5) 0.3260(3) 0.7403(3) 0.1166(19) Uani 1 1 d . . . . .
H28 H 0.6295 0.2766 0.7376 0.140 Uiso 1 1 calc R . . . .
C45 C 0.2856(5) 0.8497(4) 0.6571(3) 0.130(3) Uani 1 1 d . . . . .
H45 H 0.2302 0.8733 0.6676 0.156 Uiso 1 1 calc R . . . .
C14 C 0.2358(5) 0.3209(4) 0.6131(2) 0.122(2) Uani 1 1 d . . . . .
H14A H 0.2981 0.2993 0.6144 0.182 Uiso 1 1 calc GR . . . .
H14B H 0.2188 0.3368 0.5750 0.182 Uiso 1 1 calc GR . . . .
H14C H 0.1953 0.2774 0.6356 0.182 Uiso 1 1 calc GR . . . .
C22 C 0.5135(4) 0.2967(3) 0.8790(2) 0.0928(14) Uani 1 1 d . . . . .
H22 H 0.5508 0.3002 0.9070 0.111 Uiso 1 1 calc R . . . .
C48 C 0.4499(3) 0.7787(2) 0.62572(18) 0.0754(11) Uani 1 1 d . . . . .
C78 C 0.0115(4) 0.3152(3) 0.75373(18) 0.0980(16) Uani 1 1 d . . . . .
H78 H 0.0259 0.2572 0.7602 0.118 Uiso 1 1 calc R . . . .
P8 P 0.31018(8) 0.61868(9) 0.97258(5) 0.0817(3) Uani 1 1 d . U . . .
P6 P -0.15596(9) 0.66705(9) 0.82113(6) 0.0898(3) Uani 1 1 d . . . . .
P7 P 0.19240(14) 0.07129(9) 0.73913(7) 0.1171(6) Uani 1 1 d . . . . .
P5 P 0.22357(11) 0.70779(11) 0.45809(7) 0.1086(5) Uani 1 1 d . . . . .
C32 C 0.7429(4) 0.3965(4) 0.7902(2) 0.1094(18) Uani 1 1 d . . . . .
H32 H 0.7746 0.3947 0.8215 0.131 Uiso 1 1 calc R . . . .
C58 C 0.4453(3) 0.2320(4) 1.0213(2) 0.1005(16) Uani 1 1 d . . . . .
H58 H 0.5042 0.2322 1.0332 0.121 Uiso 1 1 calc R . . . .
C71 C -0.1439(3) 0.0899(3) 0.8908(3) 0.0972(15) Uani 1 1 d . . . . .
H71 H -0.1444 0.0377 0.8824 0.117 Uiso 1 1 calc R . . . .
C26 C 0.4281(6) 0.1303(4) 0.8167(4) 0.152(3) Uani 1 1 d . . . . .
H26A H 0.3937 0.1406 0.7841 0.227 Uiso 1 1 calc GR . . . .
H26B H 0.3940 0.0931 0.8482 0.227 Uiso 1 1 calc GR . . . .
H26C H 0.4863 0.1038 0.8100 0.227 Uiso 1 1 calc GR . . . .
C63 C 0.4079(3) 0.1556(4) 1.0186(2) 0.1004(16) Uani 1 1 d . . . . .
H63 H 0.4421 0.1049 1.0287 0.120 Uiso 1 1 calc R . . . .
C76 C -0.0298(4) 0.4477(4) 0.69103(19) 0.0985(15) Uani 1 1 d . . . . .
H76 H -0.0440 0.4796 0.6554 0.118 Uiso 1 1 calc R . . . .
C33 C 0.9505(5) 0.6090(7) 0.5430(3) 0.158(4) Uani 1 1 d . . . . .
H33 H 1.0046 0.6164 0.5197 0.189 Uiso 1 1 calc R . . . .
C77 C -0.0121(5) 0.3629(4) 0.7010(2) 0.1160(19) Uani 1 1 d . . . . .
H77 H -0.0158 0.3364 0.6726 0.139 Uiso 1 1 calc R . . . .
C21 C 0.4987(4) 0.2191(3) 0.8696(2) 0.1019(17) Uani 1 1 d . . . . .
H21 H 0.5265 0.1700 0.8913 0.122 Uiso 1 1 calc R . . . .
C49 C 0.3697(4) 0.7671(4) 0.6029(3) 0.1107(18) Uani 1 1 d . . . . .
H49 H 0.3702 0.7350 0.5772 0.133 Uiso 1 1 calc R . . . .
C46 C 0.3615(6) 0.8603(4) 0.6795(3) 0.132(2) Uani 1 1 d . . . . .
H46 H 0.3591 0.8911 0.7059 0.159 Uiso 1 1 calc R . . . .
C38 C 0.9283(4) 0.6639(5) 0.5757(4) 0.151(4) Uani 1 1 d . . . . .
H38 H 0.9682 0.7077 0.5747 0.182 Uiso 1 1 calc R . . . .
F19 F 0.3522(3) 0.6821(2) 0.91684(16) 0.1376(14) Uani 1 1 d . . . . .
F8 F -0.1186(3) 0.6656(3) 0.75925(18) 0.1539(15) Uani 1 1 d . . . . .
F15 F 0.2014(4) 0.0507(3) 0.80501(17) 0.1524(15) Uani 1 1 d . . . . .
F10 F -0.1984(3) 0.6712(4) 0.87994(18) 0.182(2) Uani 1 1 d . . . . .
F28 F 0.2652(3) 0.5547(4) 1.02553(16) 0.195(2) Uani 1 1 d . . . . .
F26 F 0.4088(4) 0.5742(5) 0.9842(3) 0.128(2) Uani 0.75 1 d . . P A 1
F5 F 0.2391(4) 0.6107(3) 0.4916(2) 0.193(2) Uani 1 1 d . . . . .
F3 F 0.2126(4) 0.8011(3) 0.4232(3) 0.204(2) Uani 1 1 d . . . . .
F14 F 0.2284(4) 0.1640(3) 0.7375(2) 0.182(2) Uani 1 1 d . . . . .
F17 F 0.1843(6) 0.0951(4) 0.67605(18) 0.238(3) Uani 1 1 d . . . . .
F11 F -0.1733(5) 0.5699(3) 0.8367(3) 0.212(3) Uani 1 1 d . . . . .
F18 F 0.0943(4) 0.1003(4) 0.7530(2) 0.189(2) Uani 1 1 d . . . . .
F20 F 0.2943(7) 0.5598(5) 0.9330(2) 0.158(3) Uani 0.75 1 d . . P A 1
F24 F 0.3360(7) 0.6704(7) 1.0128(5) 0.200(5) Uani 0.75 1 d . . P A 1
F16 F 0.1623(5) -0.0200(3) 0.7466(2) 0.209(3) Uani 1 1 d . . . . .
F2 F 0.2786(5) 0.6869(4) 0.4092(2) 0.222(3) Uani 1 1 d . . . . .
F9 F -0.1308(6) 0.7612(3) 0.8041(2) 0.249(4) Uani 1 1 d . . . . .
F7 F -0.0605(3) 0.6481(5) 0.8429(3) 0.243(3) Uani 1 1 d . . . . .
F12 F -0.2504(3) 0.6821(6) 0.7994(2) 0.245(4) Uani 1 1 d . . . . .
F6 F 0.1345(4) 0.6815(4) 0.4375(3) 0.219(3) Uani 1 1 d . . . . .
F1 F 0.3126(4) 0.7336(4) 0.4794(3) 0.219(3) Uani 1 1 d . . . . .
F13 F 0.2944(5) 0.0456(5) 0.7296(4) 0.253(4) Uani 1 1 d . . . . .
F22 F 0.2189(4) 0.6676(10) 0.9653(3) 0.207(6) Uani 0.75 1 d . . P A 1
F4 F 0.1666(5) 0.7227(5) 0.5098(3) 0.236(3) Uani 1 1 d . . . . .
C92 C 0.5037(6) 0.2266(5) 0.6524(3) 0.129(2) Uani 1 1 d . . . . .
C90 C 0.3402(6) 0.9320(4) 0.9224(4) 0.137(3) Uani 1 1 d . . . . .
N8 N 0.4681(5) 0.2888(5) 0.6490(4) 0.173(3) Uani 1 1 d . . . . .
C89 C 0.3240(7) 0.8909(5) 0.8802(4) 0.182(4) Uani 1 1 d . . . . .
H89A H 0.2830 0.9258 0.8545 0.273 Uiso 1 1 calc GR . . . .
H89B H 0.2967 0.8362 0.8976 0.273 Uiso 1 1 calc GR . . . .
H89C H 0.3814 0.8831 0.8603 0.273 Uiso 1 1 calc GR . . . .
N7 N 0.3534(8) 0.9638(6) 0.9551(4) 0.222(5) Uani 1 1 d . . . . .
C91 C 0.5516(8) 0.1450(6) 0.6556(5) 0.203(5) Uani 1 1 d . . . . .
H91A H 0.5846 0.1476 0.6202 0.305 Uiso 1 1 calc GR . . . .
H91B H 0.5075 0.0999 0.6642 0.305 Uiso 1 1 calc GR . . . .
H91C H 0.5941 0.1340 0.6845 0.305 Uiso 1 1 calc GR . . . .
F21 F 0.2119(13) 0.6117(13) 0.9430(8) 0.121(6) Uani 0.25 1 d . . P A 2
F23 F 0.259(3) 0.7118(12) 0.9716(11) 0.187(15) Uani 0.25 1 d . . P A 2
F27 F 0.358(2) 0.5447(13) 0.9695(12) 0.174(9) Uani 0.25 1 d . U P A 2
F25 F 0.3727(17) 0.6565(16) 1.0025(12) 0.189(16) Uani 0.25 1 d . . P A 2

loop_
_atom_site_aniso_label
_atom_site_aniso_U_11
_atom_site_aniso_U_22
_atom_site_aniso_U_33
_atom_site_aniso_U_23
_atom_site_aniso_U_13
_atom_site_aniso_U_12
Ru1 0.04725(13) 0.05430(14) 0.04130(12) -0.01019(10) 0.00800(9) -0.00394(10)
Fe2 0.0448(2) 0.0441(2) 0.0477(2) -0.01800(16) 0.01061(16) -0.00677(16)
Fe1 0.0513(2) 0.0572(2) 0.03663(19) -0.01408(17) 0.00499(16) -0.00829(18)
P4 0.0523(4) 0.0512(4) 0.0515(4) -0.0222(3) 0.0023(3) -0.0008(3)
P3 0.0491(4) 0.0493(4) 0.0532(4) -0.0173(3) 0.0030(3) -0.0036(3)
P1 0.0563(4) 0.0662(5) 0.0444(4) -0.0148(3) -0.0012(3) -0.0101(4)
P2 0.0695(5) 0.0570(5) 0.0559(4) -0.0180(4) 0.0063(4) -0.0055(4)
N5 0.0474(13) 0.0681(16) 0.0451(12) -0.0171(11) 0.0055(10) -0.0021(12)
C2 0.0473(14) 0.0526(15) 0.0442(14) -0.0119(12) 0.0015(12) -0.0022(12)
N2 0.0502(13) 0.0517(13) 0.0495(13) -0.0157(10) 0.0094(11) -0.0030(11)
N1 0.0539(14) 0.0620(15) 0.0425(12) -0.0150(11) 0.0060(11) -0.0085(12)
C1 0.0528(16) 0.0556(16) 0.0430(14) -0.0123(12) 0.0030(12) -0.0030(13)
C52 0.0600(19) 0.093(3) 0.0602(19) -0.0336(19) -0.0079(16) -0.0067(18)
N3 0.0486(13) 0.0596(15) 0.0524(14) -0.0106(11) 0.0031(11) -0.0032(11)
C83 0.074(2) 0.0435(15) 0.075(2) -0.0226(15) 0.0213(18) -0.0019(15)
N4 0.0577(15) 0.0693(17) 0.0466(13) -0.0155(12) 0.0048(11) -0.0137(13)
C67 0.0621(19) 0.0459(15) 0.070(2) -0.0111(14) 0.0078(16) -0.0059(14)
C54 0.074(2) 0.103(3) 0.0398(15) -0.0258(17) 0.0107(15) -0.012(2)
C53 0.099(3) 0.077(2) 0.0425(16) -0.0147(15) -0.0150(17) 0.000(2)
N6 0.0576(15) 0.0596(15) 0.0535(14) -0.0093(12) 0.0102(12) 0.0023(12)
C82 0.0595(19) 0.071(2) 0.092(3) -0.052(2) 0.0067(18) -0.0062(16)
C73 0.0545(16) 0.0508(15) 0.0599(17) -0.0193(13) -0.0075(14) -0.0029(13)
C55 0.078(2) 0.081(2) 0.0616(19) -0.0403(18) -0.0113(17) 0.0084(19)
C88 0.0573(18) 0.0643(19) 0.0676(19) -0.0344(16) 0.0042(15) 0.0033(15)
C86 0.072(2) 0.073(2) 0.0583(18) -0.0372(17) 0.0034(16) 0.0056(17)
C75 0.065(2) 0.081(3) 0.098(3) -0.032(2) 0.000(2) -0.0087(19)
C85 0.0533(16) 0.0562(16) 0.0580(17) -0.0232(14) 0.0185(13) -0.0055(13)
C74 0.0590(18) 0.0606(18) 0.075(2) -0.0257(16) -0.0060(16) -0.0042(15)
C66 0.098(3) 0.062(2) 0.069(2) -0.0200(17) 0.019(2) -0.017(2)
C6 0.0590(19) 0.085(2) 0.0601(19) -0.0139(18) -0.0060(16) 0.0027(18)
C84 0.0540(17) 0.0608(18) 0.0676(19) -0.0290(15) 0.0052(15) 0.0062(14)
C87 0.070(2) 0.064(2) 0.079(2) -0.0367(18) -0.0086(18) 0.0157(17)
C65 0.148(5) 0.069(2) 0.071(3) -0.021(2) 0.032(3) -0.011(3)
C51 0.084(2) 0.067(2) 0.0553(18) -0.0248(16) -0.0045(17) -0.0176(18)
C11 0.0616(19) 0.077(2) 0.0553(18) -0.0125(16) -0.0033(15) -0.0029(17)
C69 0.075(3) 0.062(2) 0.151(5) 0.005(3) 0.025(3) -0.018(2)
C64 0.117(4) 0.063(2) 0.116(4) -0.008(3) 0.049(3) -0.010(3)
C17 0.0523(17) 0.077(2) 0.0574(18) -0.0227(16) 0.0056(14) -0.0062(16)
C61 0.0545(17) 0.071(2) 0.0556(17) -0.0167(15) 0.0013(14) -0.0042(15)
C42 0.084(3) 0.0559(19) 0.068(2) -0.0142(16) 0.0116(19) -0.0101(17)
C80 0.091(3) 0.075(2) 0.066(2) -0.0205(18) -0.008(2) 0.008(2)
C79 0.0606(18) 0.0660(19) 0.0530(16) -0.0183(14) -0.0009(14) 0.0010(15)
C4 0.065(2) 0.070(2) 0.089(3) -0.023(2) -0.002(2) 0.0055(18)
C5 0.0538(17) 0.0654(19) 0.0638(19) -0.0197(16) 0.0055(15) 0.0004(15)
C68 0.068(2) 0.059(2) 0.100(3) -0.001(2) -0.005(2) -0.0119(17)
C56 0.104(3) 0.081(2) 0.058(2) -0.0302(18) -0.018(2) -0.013(2)
C16 0.0563(19) 0.104(3) 0.076(2) -0.045(2) 0.0051(17) -0.013(2)
C23 0.0614(19) 0.081(2) 0.0508(17) -0.0079(16) 0.0044(15) 0.0103(17)
C40 0.128(4) 0.088(3) 0.099(4) -0.021(3) 0.048(3) -0.024(3)
C15 0.072(3) 0.127(4) 0.103(3) -0.060(3) -0.023(2) -0.002(3)
C60 0.064(2) 0.081(2) 0.064(2) -0.0240(18) -0.0015(16) -0.0115(18)
C57 0.097(3) 0.070(2) 0.087(3) -0.034(2) -0.013(2) -0.010(2)
C18 0.0607(19) 0.082(2) 0.0540(17) -0.0192(16) -0.0046(15) 0.0069(17)
C62 0.071(2) 0.080(3) 0.086(3) -0.019(2) -0.008(2) 0.005(2)
C41 0.093(3) 0.075(3) 0.092(3) -0.014(2) 0.029(2) -0.012(2)
C13 0.091(3) 0.090(3) 0.058(2) -0.023(2) 0.0064(19) -0.024(2)
C70 0.071(2) 0.073(2) 0.119(4) -0.026(2) -0.002(2) -0.019(2)
C36 0.0544(19) 0.098(3) 0.060(2) 0.0008(19) -0.0019(16) -0.0097(19)
C10 0.097(3) 0.103(3) 0.066(2) -0.021(2) -0.023(2) 0.003(3)
C72 0.072(2) 0.073(2) 0.120(4) -0.050(2) 0.005(2) -0.0117(19)
C81 0.106(4) 0.095(3) 0.079(3) -0.001(2) -0.007(3) 0.026(3)
C24 0.088(3) 0.061(2) 0.085(3) -0.0162(19) 0.004(2) 0.003(2)
C59 0.065(2) 0.121(4) 0.090(3) -0.036(3) -0.004(2) -0.022(3)
C12 0.092(3) 0.074(2) 0.0509(17) -0.0159(16) 0.0040(18) -0.018(2)
C43 0.110(4) 0.073(3) 0.080(3) -0.010(2) 0.009(2) 0.011(2)
C39 0.178(6) 0.082(3) 0.081(3) -0.004(3) 0.040(4) -0.015(4)
C37 0.061(2) 0.097(3) 0.152(5) 0.007(3) -0.009(3) -0.016(2)
C35 0.059(2) 0.188(6) 0.076(3) -0.060(3) 0.003(2) -0.009(3)
C7 0.080(3) 0.104(3) 0.095(3) -0.025(3) -0.033(2) 0.026(3)
C30 0.0595(18) 0.073(2) 0.0502(16) -0.0110(15) -0.0036(14) -0.0031(16)
C20 0.077(3) 0.104(3) 0.121(4) -0.061(3) 0.003(3) -0.020(2)
C8 0.093(3) 0.096(3) 0.128(4) -0.058(3) -0.010(3) 0.025(3)
C29 0.136(4) 0.079(3) 0.072(3) -0.009(2) -0.036(3) -0.007(3)
C3 0.085(3) 0.092(3) 0.110(4) -0.028(3) -0.021(3) 0.035(3)
C50 0.083(3) 0.131(5) 0.190(7) -0.063(5) 0.018(4) 0.016(3)
C9 0.100(3) 0.131(4) 0.057(2) -0.025(3) -0.013(2) -0.023(3)
C31 0.104(3) 0.102(3) 0.070(3) -0.006(2) -0.026(2) -0.016(3)
C19 0.078(3) 0.122(4) 0.086(3) -0.035(3) -0.025(2) 0.018(3)
C27 0.106(4) 0.098(4) 0.078(3) 0.017(3) -0.015(3) 0.011(3)
C34 0.063(3) 0.314(11) 0.085(3) -0.074(5) 0.004(3) 0.004(5)
C44 0.164(6) 0.079(3) 0.081(3) 0.000(2) 0.009(3) 0.013(3)
C47 0.136(5) 0.101(4) 0.086(3) -0.041(3) 0.024(3) 0.005(3)
C25 0.107(4) 0.061(2) 0.105(4) -0.009(2) 0.010(3) 0.010(2)
C28 0.160(6) 0.076(3) 0.104(4) -0.001(3) -0.035(4) -0.014(3)
C45 0.117(5) 0.101(4) 0.160(6) -0.036(4) 0.058(5) 0.018(4)
C14 0.195(7) 0.108(4) 0.073(3) -0.042(3) -0.006(4) -0.032(4)
C22 0.098(3) 0.090(3) 0.075(3) -0.001(2) -0.007(2) 0.025(3)
C48 0.084(3) 0.062(2) 0.076(2) -0.0196(18) 0.023(2) -0.0033(19)
C78 0.155(5) 0.082(3) 0.062(2) -0.031(2) -0.014(3) 0.015(3)
P8 0.0612(6) 0.1052(8) 0.0791(7) -0.0271(6) 0.0096(5) -0.0234(6)
P6 0.0863(8) 0.0998(9) 0.0976(8) -0.0469(7) -0.0237(7) 0.0017(6)
P7 0.1662(15) 0.0789(8) 0.0928(9) -0.0199(7) 0.0570(10) -0.0022(9)
P5 0.0951(9) 0.1194(12) 0.1021(10) -0.0187(9) -0.0058(8) 0.0226(8)
C32 0.123(4) 0.116(4) 0.076(3) 0.006(3) -0.042(3) -0.004(3)
C58 0.061(2) 0.152(5) 0.088(3) -0.028(3) -0.015(2) -0.003(3)
C71 0.091(3) 0.069(2) 0.145(5) -0.053(3) 0.000(3) -0.022(2)
C26 0.203(8) 0.067(3) 0.179(7) -0.024(4) -0.022(6) 0.005(4)
C63 0.066(3) 0.121(4) 0.106(4) -0.016(3) -0.022(2) 0.019(3)
C76 0.102(4) 0.124(4) 0.056(2) -0.005(2) -0.005(2) 0.010(3)
C33 0.065(3) 0.246(11) 0.109(5) 0.033(6) 0.015(3) 0.000(5)
C77 0.165(6) 0.127(5) 0.061(3) -0.032(3) -0.022(3) 0.015(4)
C21 0.119(4) 0.073(3) 0.091(3) 0.008(2) 0.007(3) 0.028(3)
C49 0.082(3) 0.114(4) 0.143(5) -0.057(4) 0.020(3) 0.009(3)
C46 0.162(7) 0.116(5) 0.124(5) -0.060(4) 0.041(5) 0.022(5)
C38 0.063(3) 0.129(5) 0.203(9) 0.049(5) 0.007(4) -0.014(3)
F19 0.124(3) 0.110(2) 0.146(3) 0.002(2) 0.057(2) -0.008(2)
F8 0.153(3) 0.178(4) 0.136(3) -0.062(3) 0.026(3) 0.000(3)
F15 0.210(4) 0.120(3) 0.112(3) -0.014(2) 0.016(3) -0.005(3)
F10 0.186(4) 0.278(6) 0.122(3) -0.121(4) -0.007(3) -0.028(4)
F28 0.140(3) 0.293(6) 0.102(3) 0.037(3) 0.004(2) -0.088(4)
F26 0.086(3) 0.153(6) 0.144(4) -0.040(4) -0.015(3) 0.022(3)
F5 0.248(6) 0.150(4) 0.149(4) 0.008(3) -0.021(4) 0.023(4)
F3 0.234(6) 0.123(3) 0.232(6) 0.000(4) -0.066(5) 0.026(3)
F14 0.277(6) 0.101(3) 0.150(4) -0.018(2) 0.046(4) -0.041(3)
F17 0.370(9) 0.249(6) 0.079(2) -0.023(3) 0.041(4) -0.073(6)
F11 0.312(8) 0.131(4) 0.199(5) -0.061(4) 0.033(5) -0.063(4)
F18 0.161(4) 0.212(5) 0.210(5) -0.093(4) 0.000(4) 0.045(4)
F20 0.205(7) 0.179(6) 0.107(4) -0.055(4) -0.007(4) -0.095(5)
F24 0.204(9) 0.223(9) 0.248(10) -0.185(9) -0.074(7) 0.076(7)
F16 0.331(8) 0.096(3) 0.198(5) -0.057(3) 0.070(5) -0.055(4)
F2 0.280(7) 0.190(5) 0.185(5) -0.068(4) 0.109(5) -0.008(5)
F9 0.478(12) 0.099(3) 0.183(5) -0.041(3) -0.092(6) -0.025(5)
F7 0.114(3) 0.312(8) 0.240(6) 0.049(5) -0.077(4) -0.024(4)
F12 0.103(3) 0.515(12) 0.167(4) -0.173(6) -0.048(3) 0.064(5)
F6 0.152(4) 0.232(6) 0.270(7) -0.047(5) -0.063(5) -0.027(4)
F1 0.172(5) 0.236(6) 0.263(7) -0.071(5) -0.105(5) 0.003(4)
F13 0.194(5) 0.280(7) 0.325(9) -0.184(7) 0.115(6) -0.020(5)
F22 0.065(3) 0.404(18) 0.112(5) -0.018(8) 0.002(3) 0.073(6)
F4 0.260(7) 0.250(7) 0.198(6) -0.088(5) 0.075(5) 0.018(5)
C92 0.146(6) 0.114(5) 0.132(5) -0.041(4) -0.007(5) -0.013(5)
C90 0.153(6) 0.079(4) 0.162(7) -0.015(4) 0.025(6) -0.001(4)
N8 0.162(6) 0.114(5) 0.229(8) -0.033(5) 0.013(6) -0.008(4)
C89 0.249(11) 0.084(4) 0.217(10) -0.038(5) -0.058(8) 0.023(5)
N7 0.307(13) 0.164(7) 0.204(9) -0.083(7) 0.067(9) -0.048(8)
C91 0.275(13) 0.138(7) 0.218(10) -0.076(7) -0.081(10) 0.072(8)
F21 0.089(10) 0.136(12) 0.116(12) 0.011(9) -0.022(9) -0.047(10)
F23 0.36(4) 0.090(10) 0.122(14) -0.054(9) 0.02(2) 0.047(16)
F27 0.199(16) 0.111(10) 0.202(16) -0.049(11) 0.034(14) 0.065(11)
F25 0.136(16) 0.159(19) 0.23(2) 0.069(18) -0.128(17) -0.100(16)

loop_
_atom_type_symbol
_atom_type_description
_atom_type_scat_dispersion_real
_atom_type_scat_dispersion_imag
_atom_type_scat_source
C C 0.0033 0.0016 'International Tables Vol C Tables 4.2.6.8 and 6.1.1.4'
H H 0.0000 0.0000 'International Tables Vol C Tables 4.2.6.8 and 6.1.1.4'
F F 0.0171 0.0103 'International Tables Vol C Tables 4.2.6.8 and 6.1.1.4'
Fe Fe 0.3463 0.8444 'International Tables Vol C Tables 4.2.6.8 and 6.1.1.4'
N N 0.0061 0.0033 'International Tables Vol C Tables 4.2.6.8 and 6.1.1.4'
P P 0.1023 0.0942 'International Tables Vol C Tables 4.2.6.8 and 6.1.1.4'
Ru Ru -1.2594 0.8363 'International Tables Vol C Tables 4.2.6.8 and 6.1.1.4'

loop_
_geom_angle_atom_site_label_1
_geom_angle_atom_site_label_2
_geom_angle_atom_site_label_3
_geom_angle
_geom_angle_site_symmetry_1
_geom_angle_site_symmetry_3
_geom_angle_publ_flag
N5 Ru1 N3 100.27(11) . . ?
N5 Ru1 N4 167.16(10) . . ?
N5 Ru1 N6 77.17(11) . . ?
C2 Ru1 N5 97.34(11) . . ?
C2 Ru1 N3 84.98(11) . . ?
C2 Ru1 N4 95.04(11) . . ?
C2 Ru1 N6 84.55(11) . . ?
C1 Ru1 N5 84.70(11) . . ?
C1 Ru1 C2 177.81(12) . . ?
C1 Ru1 N3 93.89(11) . . ?
C1 Ru1 N4 82.88(11) . . ?
C1 Ru1 N6 96.70(11) . . ?
N3 Ru1 N4 77.39(11) . . ?
N3 Ru1 N6 168.80(10) . . ?
N6 Ru1 N4 107.50(12) . . ?
P3 Fe2 P4 82.86(3) . . ?
N2 Fe2 P4 88.39(8) . . ?
N2 Fe2 P3 94.67(8) . . ?
N2 Fe2 C83 96.50(12) . . ?
N2 Fe2 C82 96.31(13) . . ?
N2 Fe2 C86 127.75(13) . . ?
N2 Fe2 C85 160.36(12) . . ?
N2 Fe2 C84 128.02(13) . . ?
C83 Fe2 P4 121.90(12) . . ?
C83 Fe2 P3 152.99(12) . . ?
C83 Fe2 C82 37.78(15) . . ?
C82 Fe2 P4 159.46(12) . . ?
C82 Fe2 P3 116.49(12) . . ?
C86 Fe2 P4 143.64(11) . . ?
C86 Fe2 P3 89.42(11) . . ?
C86 Fe2 C83 64.38(15) . . ?
C86 Fe2 C82 38.49(15) . . ?
C86 Fe2 C84 65.60(14) . . ?
C85 Fe2 P4 106.68(10) . . ?
C85 Fe2 P3 99.56(10) . . ?
C85 Fe2 C83 65.01(13) . . ?
C85 Fe2 C82 65.22(14) . . ?
C85 Fe2 C86 39.72(14) . . ?
C85 Fe2 C84 39.35(13) . . ?
C84 Fe2 P4 97.07(10) . . ?
C84 Fe2 P3 137.31(10) . . ?
C84 Fe2 C83 38.41(13) . . ?
C84 Fe2 C82 64.38(14) . . ?
P1 Fe1 P2 84.32(4) . . ?
N1 Fe1 P1 88.79(9) . . ?
N1 Fe1 P2 95.39(9) . . ?
N1 Fe1 C52 97.64(13) . . ?
N1 Fe1 C54 158.01(15) . . ?
N1 Fe1 C53 131.47(15) . . ?
N1 Fe1 C55 121.97(15) . . ?
N1 Fe1 C51 92.63(13) . . ?
C52 Fe1 P1 159.33(12) . . ?
C52 Fe1 P2 114.38(12) . . ?
C54 Fe1 P1 103.24(12) . . ?
C54 Fe1 P2 103.97(13) . . ?
C54 Fe1 C52 65.00(15) . . ?
C54 Fe1 C53 39.43(16) . . ?
C54 Fe1 C55 39.53(16) . . ?
C54 Fe1 C51 65.39(16) . . ?
C53 Fe1 P1 139.74(13) . . ?
C53 Fe1 P2 91.03(12) . . ?
C53 Fe1 C52 37.94(16) . . ?
C53 Fe1 C51 64.17(15) . . ?
C55 Fe1 P1 95.70(11) . . ?
C55 Fe1 P2 142.64(12) . . ?
C55 Fe1 C52 64.23(15) . . ?
C55 Fe1 C53 65.14(16) . . ?
C55 Fe1 C51 38.48(15) . . ?
C51 Fe1 P1 122.46(12) . . ?
C51 Fe1 P2 152.22(11) . . ?
C51 Fe1 C52 38.00(15) . . ?
C73 P4 Fe2 120.49(11) . . ?
C73 P4 C88 105.65(16) . . ?
C88 P4 Fe2 103.37(12) . . ?
C79 P4 Fe2 116.56(12) . . ?
C79 P4 C73 103.90(16) . . ?
C79 P4 C88 105.50(16) . . ?
C67 P3 Fe2 114.98(11) . . ?
C67 P3 C87 105.50(18) . . ?
C67 P3 C61 105.36(17) . . ?
C87 P3 Fe2 109.64(12) . . ?
C61 P3 Fe2 114.66(12) . . ?
C61 P3 C87 105.94(17) . . ?
C56 P1 Fe1 104.71(15) . . ?
C56 P1 C36 106.9(2) . . ?
C36 P1 Fe1 117.61(13) . . ?
C30 P1 Fe1 115.99(12) . . ?
C30 P1 C56 106.03(18) . . ?
C30 P1 C36 104.79(18) . . ?
C42 P2 Fe1 116.28(13) . . ?
C57 P2 Fe1 109.50(14) . . ?
C57 P2 C42 104.8(2) . . ?
C48 P2 Fe1 111.76(14) . . ?
C48 P2 C42 106.26(19) . . ?
C48 P2 C57 107.7(2) . . ?
C17 N5 Ru1 123.6(2) . . ?
C18 N5 Ru1 117.1(2) . . ?
C18 N5 C17 118.3(3) . . ?
N2 C2 Ru1 176.6(3) . . ?
C2 N2 Fe2 173.3(3) . . ?
C1 N1 Fe1 166.9(3) . . ?
N1 C1 Ru1 177.9(3) . . ?
C53 C52 Fe1 70.0(2) . . ?
C53 C52 C51 108.7(4) . . ?
C51 C52 Fe1 70.6(2) . . ?
C6 N3 Ru1 116.3(2) . . ?
C5 N3 Ru1 124.8(2) . . ?
C5 N3 C6 118.4(3) . . ?
C82 C83 Fe2 71.08(19) . . ?
C82 C83 C84 109.1(3) . . ?
C84 C83 Fe2 70.27(18) . . ?
C11 N4 Ru1 112.6(2) . . ?
C12 N4 Ru1 128.9(3) . . ?
C12 N4 C11 116.8(3) . . ?
C66 C67 P3 120.3(3) . . ?
C66 C67 C68 119.1(4) . . ?
C68 C67 P3 120.3(3) . . ?
C53 C54 Fe1 71.82(19) . . ?
C55 C54 Fe1 71.43(19) . . ?
C55 C54 C53 106.9(4) . . ?
C52 C53 Fe1 72.1(2) . . ?
C52 C53 C54 108.2(4) . . ?
C54 C53 Fe1 68.75(19) . . ?
C23 N6 Ru1 114.0(2) . . ?
C24 N6 Ru1 128.0(3) . . ?
C24 N6 C23 116.8(3) . . ?
C83 C82 Fe2 71.14(19) . . ?
C83 C82 C86 108.8(3) . . ?
C86 C82 Fe2 69.70(18) . . ?
C74 C73 P4 120.4(2) . . ?
C72 C73 P4 121.0(3) . . ?
C72 C73 C74 118.6(3) . . ?
C54 C55 Fe1 69.0(2) . . ?
C51 C55 Fe1 71.7(2) . . ?
C51 C55 C54 107.9(4) . . ?
C87 C88 P4 109.3(2) . . ?
C82 C86 Fe2 71.8(2) . . ?
C82 C86 C85 107.2(3) . . ?
C85 C86 Fe2 68.94(17) . . ?
C70 C75 C74 120.1(4) . . ?
C86 C85 Fe2 71.33(18) . . ?
C84 C85 Fe2 72.08(17) . . ?
C84 C85 C86 107.8(3) . . ?
C75 C74 C73 120.5(3) . . ?
C67 C66 C65 120.3(4) . . ?
N3 C6 C11 114.9(3) . . ?
N3 C6 C7 120.7(4) . . ?
C7 C6 C11 124.3(4) . . ?
C83 C84 Fe2 71.32(19) . . ?
C83 C84 C85 107.1(3) . . ?
C85 C84 Fe2 68.57(17) . . ?
C88 C87 P3 110.6(2) . . ?
C64 C65 C66 120.9(5) . . ?
C52 C51 Fe1 71.4(2) . . ?
C52 C51 C55 108.2(3) . . ?
C55 C51 Fe1 69.8(2) . . ?
N4 C11 C6 114.9(3) . . ?
N4 C11 C10 121.6(4) . . ?
C10 C11 C6 123.5(4) . . ?
C64 C69 C68 121.0(5) . . ?
C65 C64 C69 120.0(5) . . ?
N5 C17 C16 124.2(4) . . ?
C60 C61 P3 121.9(3) . . ?
C60 C61 C62 119.4(4) . . ?
C62 C61 P3 118.7(3) . . ?
C41 C42 P2 118.3(3) . . ?
C43 C42 P2 122.6(3) . . ?
C43 C42 C41 119.1(4) . . ?
C79 C80 C81 120.6(4) . . ?
C80 C79 P4 122.3(3) . . ?
C80 C79 C78 118.7(4) . . ?
C78 C79 P4 119.0(3) . . ?
C5 C4 C8 121.1(4) . . ?
C3 C4 C5 117.5(4) . . ?
C3 C4 C8 121.4(4) . . ?
N3 C5 C4 123.5(4) . . ?
C67 C68 C69 118.8(5) . . ?
C57 C56 P1 108.9(3) . . ?
C17 C16 C15 117.0(4) . . ?
C17 C16 C20 120.5(4) . . ?
C15 C16 C20 122.5(4) . . ?
N6 C23 C18 114.8(3) . . ?
N6 C23 C22 121.2(4) . . ?
C22 C23 C18 124.0(4) . . ?
C39 C40 C41 120.0(5) . . ?
C19 C15 C16 119.3(4) . . ?
C61 C60 C59 120.4(4) . . ?
C56 C57 P2 110.4(3) . . ?
N5 C18 C23 115.3(3) . . ?
N5 C18 C19 120.3(4) . . ?
C19 C18 C23 124.2(4) . . ?
C63 C62 C61 119.9(5) . . ?
C40 C41 C42 120.6(5) . . ?
C12 C13 C14 120.6(5) . . ?
C9 C13 C12 116.0(4) . . ?
C9 C13 C14 123.4(4) . . ?
C71 C70 C75 120.3(4) . . ?
C37 C36 P1 121.1(4) . . ?
C35 C36 P1 119.2(3) . . ?
C35 C36 C37 119.7(4) . . ?
C9 C10 C11 118.9(5) . . ?
C73 C72 C71 120.0(4) . . ?
C76 C81 C80 119.8(5) . . ?
N6 C24 C25 125.5(5) . . ?
C58 C59 C60 120.3(5) . . ?
N4 C12 C13 125.0(4) . . ?
C42 C43 C44 120.5(5) . . ?
C40 C39 C44 120.7(5) . . ?
C36 C37 C38 117.8(7) . . ?
C36 C35 C34 120.7(6) . . ?
C3 C7 C6 119.9(4) . . ?
C29 C30 P1 122.0(3) . . ?
C29 C30 C31 118.4(4) . . ?
C31 C30 P1 119.6(3) . . ?
C30 C29 C28 120.8(5) . . ?
C4 C3 C7 119.9(4) . . ?
C45 C50 C49 120.9(7) . . ?
C13 C9 C10 121.4(4) . . ?
C32 C31 C30 121.1(5) . . ?
C15 C19 C18 120.6(4) . . ?
C28 C27 C32 120.9(5) . . ?
C33 C34 C35 120.7(8) . . ?
C39 C44 C43 119.2(5) . . ?
C48 C47 C46 119.2(6) . . ?
C24 C25 C26 121.2(6) . . ?
C21 C25 C24 116.2(5) . . ?
C21 C25 C26 122.6(5) . . ?
C27 C28 C29 119.0(5) . . ?
C46 C45 C50 120.3(6) . . ?
C21 C22 C23 119.1(5) . . ?
C47 C48 P2 122.4(4) . . ?
C47 C48 C49 119.2(5) . . ?
C49 C48 P2 118.2(3) . . ?
C79 C78 C77 120.1(5) . . ?
F19 P8 F26 90.2(3) . . ?
F19 P8 F20 83.8(3) . . ?
F19 P8 F21 91.6(6) . . ?
F19 P8 F23 75.8(10) . . ?
F28 P8 F19 176.9(3) . . ?
F28 P8 F26 91.4(3) . . ?
F28 P8 F20 93.6(3) . . ?
F28 P8 F21 85.5(6) . . ?
F28 P8 F23 104.6(10) . . ?
F20 P8 F26 89.2(4) . . ?
F24 P8 F19 96.7(5) . . ?
F24 P8 F28 86.0(5) . . ?
F24 P8 F26 84.3(4) . . ?
F24 P8 F20 173.5(5) . . ?
F22 P8 F19 89.9(4) . . ?
F22 P8 F28 88.8(4) . . ?
F22 P8 F26 173.6(6) . . ?
F22 P8 F20 97.1(6) . . ?
F22 P8 F24 89.3(6) . . ?
F23 P8 F21 78.3(14) . . ?
F27 P8 F19 99.1(10) . . ?
F27 P8 F28 80.5(10) . . ?
F27 P8 F21 103.1(17) . . ?
F27 P8 F23 174.8(15) . . ?
F27 P8 F25 101.7(18) . . ?
F25 P8 F19 87.0(9) . . ?
F25 P8 F28 96.0(9) . . ?
F25 P8 F21 155.1(16) . . ?
F25 P8 F23 77.2(16) . . ?
F10 P6 F8 176.3(3) . . ?
F11 P6 F8 90.2(3) . . ?
F11 P6 F10 90.7(3) . . ?
F9 P6 F8 86.9(3) . . ?
F9 P6 F10 92.5(3) . . ?
F9 P6 F11 175.3(5) . . ?
F9 P6 F7 87.1(4) . . ?
F7 P6 F8 92.2(3) . . ?
F7 P6 F10 91.4(4) . . ?
F7 P6 F11 89.3(4) . . ?
F12 P6 F8 86.9(3) . . ?
F12 P6 F10 89.5(3) . . ?
F12 P6 F11 88.4(4) . . ?
F12 P6 F9 95.1(5) . . ?
F12 P6 F7 177.6(5) . . ?
F15 P7 F14 84.3(3) . . ?
F17 P7 F15 177.4(3) . . ?
F17 P7 F14 93.2(3) . . ?
F17 P7 F18 95.1(4) . . ?
F17 P7 F13 89.2(4) . . ?
F18 P7 F15 84.3(3) . . ?
F18 P7 F14 89.2(3) . . ?
F18 P7 F13 174.5(4) . . ?
F16 P7 F15 90.1(3) . . ?
F16 P7 F14 174.0(4) . . ?
F16 P7 F17 92.4(4) . . ?
F16 P7 F18 92.2(4) . . ?
F16 P7 F13 91.0(4) . . ?
F13 P7 F15 91.2(4) . . ?
F13 P7 F14 87.1(3) . . ?
F3 P5 F5 176.8(4) . . ?
F3 P5 F6 92.1(3) . . ?
F3 P5 F1 88.4(3) . . ?
F3 P5 F4 93.4(4) . . ?
F2 P5 F5 86.7(3) . . ?
F2 P5 F3 90.2(4) . . ?
F2 P5 F6 89.6(4) . . ?
F2 P5 F1 90.9(4) . . ?
F2 P5 F4 176.2(4) . . ?
F6 P5 F5 88.6(3) . . ?
F6 P5 F1 179.3(4) . . ?
F1 P5 F5 90.9(3) . . ?
F4 P5 F5 89.7(3) . . ?
F4 P5 F6 89.3(4) . . ?
F4 P5 F1 90.2(4) . . ?
C27 C32 C31 119.6(5) . . ?
C59 C58 C63 119.6(4) . . ?
C70 C71 C72 120.5(4) . . ?
C62 C63 C58 120.4(5) . . ?
C77 C76 C81 120.7(5) . . ?
C34 C33 C38 119.7(6) . . ?
C76 C77 C78 120.0(5) . . ?
C25 C21 C22 121.2(4) . . ?
C48 C49 C50 119.2(6) . . ?
C45 C46 C47 121.1(6) . . ?
C33 C38 C37 121.1(7) . . ?
N8 C92 C91 178.7(11) . . ?
N7 C90 C89 179.5(12) . . ?

loop_
_geom_bond_atom_site_label_1
_geom_bond_atom_site_label_2
_geom_bond_distance
_geom_bond_site_symmetry_2
_geom_bond_publ_flag
Ru1 N5 2.073(3) . ?
Ru1 C2 2.021(3) . ?
Ru1 C1 2.006(3) . ?
Ru1 N3 2.080(3) . ?
Ru1 N4 2.135(3) . ?
Ru1 N6 2.125(3) . ?
Fe2 P4 2.2768(9) . ?
Fe2 P3 2.2684(10) . ?
Fe2 N2 1.897(2) . ?
Fe2 C83 2.142(3) . ?
Fe2 C82 2.142(3) . ?
Fe2 C86 2.114(3) . ?
Fe2 C85 2.083(3) . ?
Fe2 C84 2.129(3) . ?
Fe1 P1 2.2694(10) . ?
Fe1 P2 2.2762(11) . ?
Fe1 N1 1.885(2) . ?
Fe1 C52 2.142(3) . ?
Fe1 C54 2.075(3) . ?
Fe1 C53 2.116(3) . ?
Fe1 C55 2.107(3) . ?
Fe1 C51 2.132(3) . ?
P4 C73 1.831(3) . ?
P4 C88 1.834(3) . ?
P4 C79 1.817(4) . ?
P3 C67 1.819(3) . ?
P3 C87 1.852(3) . ?
P3 C61 1.824(4) . ?
P1 C56 1.829(4) . ?
P1 C36 1.835(4) . ?
P1 C30 1.814(4) . ?
P2 C42 1.832(4) . ?
P2 C57 1.829(4) . ?
P2 C48 1.818(4) . ?
N5 C17 1.350(5) . ?
N5 C18 1.343(5) . ?
C2 N2 1.156(4) . ?
N1 C1 1.156(4) . ?
C52 C53 1.384(6) . ?
C52 C51 1.392(6) . ?
N3 C6 1.353(5) . ?
N3 C5 1.344(4) . ?
C83 C82 1.387(6) . ?
C83 C84 1.405(5) . ?
N4 C11 1.365(5) . ?
N4 C12 1.345(5) . ?
C67 C66 1.385(6) . ?
C67 C68 1.401(5) . ?
C54 C53 1.414(6) . ?
C54 C55 1.415(6) . ?
N6 C23 1.370(5) . ?
N6 C24 1.330(5) . ?
C82 C86 1.403(6) . ?
C73 C74 1.390(5) . ?
C73 C72 1.381(5) . ?
C55 C51 1.397(5) . ?
C88 C87 1.525(5) . ?
C86 C85 1.426(5) . ?
C75 C74 1.387(5) . ?
C75 C70 1.365(6) . ?
C85 C84 1.418(5) . ?
C66 C65 1.388(6) . ?
C6 C11 1.470(6) . ?
C6 C7 1.386(6) . ?
C65 C64 1.354(8) . ?
C11 C10 1.387(5) . ?
C69 C64 1.368(8) . ?
C69 C68 1.401(6) . ?
C17 C16 1.375(5) . ?
C61 C60 1.382(5) . ?
C61 C62 1.401(5) . ?
C42 C41 1.391(6) . ?
C42 C43 1.373(6) . ?
C80 C79 1.370(5) . ?
C80 C81 1.381(6) . ?
C79 C78 1.384(5) . ?
C4 C5 1.389(5) . ?
C4 C8 1.504(6) . ?
C4 C3 1.370(7) . ?
C56 C57 1.519(6) . ?
C16 C15 1.391(7) . ?
C16 C20 1.520(6) . ?
C23 C18 1.459(6) . ?
C23 C22 1.387(6) . ?
C40 C41 1.367(6) . ?
C40 C39 1.366(9) . ?
C15 C19 1.370(7) . ?
C60 C59 1.388(6) . ?
C18 C19 1.394(6) . ?
C62 C63 1.378(6) . ?
C13 C12 1.395(6) . ?
C13 C9 1.369(7) . ?
C13 C14 1.504(7) . ?
C70 C71 1.358(7) . ?
C36 C37 1.395(7) . ?
C36 C35 1.379(7) . ?
C10 C9 1.379(7) . ?
C72 C71 1.399(6) . ?
C81 C76 1.360(7) . ?
C24 C25 1.387(6) . ?
C59 C58 1.376(8) . ?
C43 C44 1.389(7) . ?
C39 C44 1.379(9) . ?
C37 C38 1.418(9) . ?
C35 C34 1.390(7) . ?
C7 C3 1.378(7) . ?
C30 C29 1.358(6) . ?
C30 C31 1.381(6) . ?
C29 C28 1.403(7) . ?
C50 C45 1.357(10) . ?
C50 C49 1.397(7) . ?
C31 C32 1.372(7) . ?
C27 C28 1.355(8) . ?
C27 C32 1.357(8) . ?
C34 C33 1.349(12) . ?
C47 C48 1.371(6) . ?
C47 C46 1.418(9) . ?
C25 C26 1.486(8) . ?
C25 C21 1.364(8) . ?
C45 C46 1.313(10) . ?
C22 C21 1.373(8) . ?
C48 C49 1.379(7) . ?
C78 C77 1.388(7) . ?
P8 F19 1.574(3) . ?
P8 F28 1.549(4) . ?
P8 F26 1.594(5) . ?
P8 F20 1.585(5) . ?
P8 F24 1.549(7) . ?
P8 F22 1.520(7) . ?
P8 F21 1.681(15) . ?
P8 F23 1.66(2) . ?
P8 F27 1.385(16) . ?
P8 F25 1.471(19) . ?
P6 F8 1.597(4) . ?
P6 F10 1.560(4) . ?
P6 F11 1.545(5) . ?
P6 F9 1.522(5) . ?
P6 F7 1.521(4) . ?
P6 F12 1.505(4) . ?
P7 F15 1.594(4) . ?
P7 F14 1.603(5) . ?
P7 F17 1.521(5) . ?
P7 F18 1.530(5) . ?
P7 F16 1.520(4) . ?
P7 F13 1.545(6) . ?
P5 F5 1.585(5) . ?
P5 F3 1.535(5) . ?
P5 F2 1.514(5) . ?
P5 F6 1.547(5) . ?
P5 F1 1.553(5) . ?
P5 F4 1.546(5) . ?
C58 C63 1.395(8) . ?
C76 C77 1.350(8) . ?
C33 C38 1.379(13) . ?
C92 N8 1.103(9) . ?
C92 C91 1.460(11) . ?
C90 C89 1.429(12) . ?
C90 N7 1.110(11) . ?

loop_
_platon_squeeze_void_nr
_platon_squeeze_void_average_x
_platon_squeeze_void_average_y
_platon_squeeze_void_average_z
_platon_squeeze_void_volume
_platon_squeeze_void_count_electrons
_platon_squeeze_void_content
1 0.000 0.000 0.500 1042 198 ' '
